data_4087350
loop_
_publ_author_name
'Lenton, Taylor N.'
'VanderVelde, David G.'
'Bercaw, John E.'

_publ_section_title
;
 Synthesis of a Bis(thiophenolate)pyridine Ligand and Its Titanium,
 Zirconium, and Tantalum Complexes.
;
_journal_name_full Organometallics
_journal_page_first 7492
_journal_page_last 7499
_journal_paper_doi 10.1021/om300789h
_journal_volume 31
_journal_year 2012
_chemical_formula_moiety 'C25 H31 Cl N3 S2 Ta, 0.5(C6 H6)'
_chemical_formula_sum 'C28 H34 Cl N3 S2 Ta'
_chemical_formula_weight 693.10
_space_group_IT_number 15
_symmetry_cell_setting monoclinic
_symmetry_space_group_name_Hall '-C 2yc'
_symmetry_space_group_name_H-M 'C 1 2/c 1'
_cell_angle_alpha 90.00
_cell_angle_beta 101.852(2)
_cell_angle_gamma 90.00
_cell_formula_units_Z 8
_cell_length_a 28.2002(12)
_cell_length_b 13.4469(6)
_cell_length_c 14.7030(7)
_cell_measurement_reflns_used 9848
_cell_measurement_temperature 100(2)
_cell_measurement_theta_max 47.86
_cell_measurement_theta_min 2.30
_cell_volume 5456.6(4)
_computing_cell_refinement 'Bruker SAINT-Plus v7.66A'
_computing_data_collection 'Bruker APEX2 v2009.7-0'
_computing_data_reduction 'Bruker SAINT-Plus v7.66A'
_computing_molecular_graphics 'Bruker XP v5.1'
_computing_publication_material 'Bruker XCIF 2008'
_computing_structure_refinement 'SHELXL-97 (Sheldrick, 2008)'
_computing_structure_solution 'SHELXS-97 (Sheldrick, 2008)'
_diffrn_ambient_temperature 100(2)
_diffrn_measured_fraction_theta_full 0.978
_diffrn_measured_fraction_theta_max 0.978
_diffrn_measurement_device_type 'Bruker KAPPA APEX II'
_diffrn_measurement_method '\w scans; 14 settings'
_diffrn_radiation_monochromator graphite
_diffrn_radiation_source 'fine-focus sealed tube'
_diffrn_radiation_type MoK\a
_diffrn_radiation_wavelength 0.71073
_diffrn_reflns_av_R_equivalents 0.0304
_diffrn_reflns_av_sigmaI/netI 0.0226
_diffrn_reflns_limit_h_max 59
_diffrn_reflns_limit_h_min -58
_diffrn_reflns_limit_k_max 27
_diffrn_reflns_limit_k_min -28
_diffrn_reflns_limit_l_max 30
_diffrn_reflns_limit_l_min -23
_diffrn_reflns_number 162177
_diffrn_reflns_theta_full 48.32
_diffrn_reflns_theta_max 48.32
_diffrn_reflns_theta_min 2.10
_exptl_absorpt_coefficient_mu 4.302
_exptl_absorpt_correction_T_max 0.7495
_exptl_absorpt_correction_T_min 0.6566
_exptl_absorpt_correction_type multi-scan
_exptl_absorpt_process_details 'SADABS v2008/1, Bruker-AXS, Madison, WI'
_exptl_crystal_colour Orange/red
_exptl_crystal_density_diffrn 1.687
_exptl_crystal_density_meas .
_exptl_crystal_density_method 'not measured'
_exptl_crystal_description Plate
_exptl_crystal_F_000 2760
_exptl_crystal_size_max 0.21
_exptl_crystal_size_mid 0.21
_exptl_crystal_size_min 0.19
_refine_diff_density_max 2.114
_refine_diff_density_min -1.182
_refine_diff_density_rms 0.116
_refine_ls_goodness_of_fit_ref 1.464
_refine_ls_number_parameters 453
_refine_ls_number_reflns 25930
_refine_ls_number_restraints 0
_refine_ls_restrained_S_all 1.464
_refine_ls_R_factor_all 0.0311
_refine_ls_R_factor_gt 0.0193
_refine_ls_shift/su_max 0.007
_refine_ls_shift/su_mean 0.000
_refine_ls_wR_factor_gt 0.0295
_refine_ls_wR_factor_ref 0.0302
_reflns_number_gt 21337
_reflns_number_total 25930
_reflns_threshold_expression >2sigma(I)
_cod_data_source_file om300789h_3.cif
_cod_data_source_block tnl05
_cod_depositor_comments
;
The following automatic conversions were performed:

'_symmetry_cell_setting' value 'Monoclinic' changed to 'monoclinic'
according to the built-in table from CIF Core dictionary named
'cif_core.dic' version 2.4.1 from 2010-06-29.

Automatic conversion script
Id: cif_fix_values 5376 2017-05-30 11:51:03Z andrius 
;
_cod_original_sg_symbol_H-M C2/c
_cod_database_code 4087350

loop_
_symmetry_equiv_pos_as_xyz
'x, y, z'
'-x, y, -z+1/2'
'x+1/2, y+1/2, z'
'-x+1/2, y+1/2, -z+1/2'
'-x, -y, -z'
'x, -y, z-1/2'
'-x+1/2, -y+1/2, -z'
'x+1/2, -y+1/2, z-1/2'

loop_
_atom_site_label
_atom_site_type_symbol
_atom_site_fract_x
_atom_site_fract_y
_atom_site_fract_z
_atom_site_U_iso_or_equiv
_atom_site_adp_type
_atom_site_occupancy
_atom_site_symmetry_multiplicity
_atom_site_calc_flag
_atom_site_refinement_flags
_atom_site_disorder_assembly
_atom_site_disorder_group
Ta1 Ta 0.359128(1) 0.154120(2) 0.746399(2) 0.00926(1) Uani 1 1 d . . .
Cl1 Cl 0.380961(6) 0.095997(13) 0.601857(11) 0.01319(3) Uani 1 1 d . . .
S1 S 0.411233(6) 0.298710(14) 0.752857(12) 0.01418(3) Uani 1 1 d . . .
S2 S 0.290049(6) 0.039555(12) 0.694822(12) 0.01119(3) Uani 1 1 d . . .
N1 N 0.30467(2) 0.26474(4) 0.64904(4) 0.00991(8) Uani 1 1 d . . .
N2 N 0.33927(2) 0.20653(4) 0.85933(4) 0.01255(9) Uani 1 1 d . . .
N3 N 0.40417(2) 0.05783(4) 0.81665(4) 0.01259(9) Uani 1 1 d . . .
C1 C 0.41145(2) 0.32394(5) 0.63538(5) 0.01337(11) Uani 1 1 d . . .
C2 C 0.45651(3) 0.33877(6) 0.61155(6) 0.01766(13) Uani 1 1 d . . .
C3 C 0.46001(3) 0.35943(6) 0.52082(6) 0.01978(14) Uani 1 1 d . . .
C4 C 0.41822(3) 0.36380(6) 0.45178(6) 0.01716(13) Uani 1 1 d . . .
C5 C 0.37344(3) 0.34904(5) 0.47483(5) 0.01407(11) Uani 1 1 d . . .
C6 C 0.36875(2) 0.33025(5) 0.56697(5) 0.01195(11) Uani 1 1 d . . .
C7 C 0.31862(2) 0.32672(5) 0.58515(5) 0.01081(10) Uani 1 1 d . . .
C8 C 0.28566(2) 0.39213(5) 0.53153(5) 0.01262(11) Uani 1 1 d . . .
C9 C 0.23765(2) 0.39263(5) 0.53817(5) 0.01304(11) Uani 1 1 d . . .
C10 C 0.22346(2) 0.32918(5) 0.60116(5) 0.01237(11) Uani 1 1 d . . .
C11 C 0.25720(2) 0.26754(5) 0.65749(5) 0.01046(10) Uani 1 1 d . . .
C12 C 0.23577(2) 0.20425(5) 0.72208(5) 0.01090(10) Uani 1 1 d . . .
C13 C 0.19958(3) 0.24850(5) 0.76191(5) 0.01399(11) Uani 1 1 d . . .
C14 C 0.16880(3) 0.19234(6) 0.80351(5) 0.01645(12) Uani 1 1 d . . .
C15 C 0.17320(3) 0.08915(6) 0.80640(5) 0.01668(12) Uani 1 1 d . . .
C16 C 0.21054(3) 0.04474(5) 0.77283(5) 0.01378(11) Uani 1 1 d . . .
C17 C 0.24280(2) 0.10100(5) 0.73297(5) 0.01084(10) Uani 1 1 d . . .
C18 C 0.32666(3) 0.31117(6) 0.87345(5) 0.01631(12) Uani 1 1 d . . .
C19 C 0.36283(4) 0.36211(7) 0.95064(6) 0.02282(16) Uani 1 1 d . . .
C20 C 0.33889(3) 0.14417(6) 0.94248(5) 0.01647(12) Uani 1 1 d . . .
C21 C 0.29341(3) 0.15396(6) 0.98259(6) 0.01815(13) Uani 1 1 d . . .
C22 C 0.44170(3) 0.08603(6) 0.89826(5) 0.01552(12) Uani 1 1 d . . .
C23 C 0.49275(3) 0.08190(7) 0.87986(6) 0.02178(15) Uani 1 1 d . . .
C24 C 0.40872(3) -0.04500(5) 0.78477(5) 0.01534(12) Uani 1 1 d . . .
C25 C 0.41384(3) -0.12243(6) 0.86143(6) 0.02049(14) Uani 1 1 d . . .
H2 H 0.4860(4) 0.3323(8) 0.6590(8) 0.016(3) Uiso 1 1 d . . .
H3 H 0.4915(4) 0.3690(9) 0.5064(8) 0.022(3) Uiso 1 1 d . . .
H4 H 0.4202(4) 0.3778(8) 0.3890(8) 0.015(2) Uiso 1 1 d . . .
H5 H 0.3453(4) 0.3519(7) 0.4271(8) 0.012(2) Uiso 1 1 d . . .
H8 H 0.2959(4) 0.4351(8) 0.4901(7) 0.016(2) Uiso 1 1 d . . .
H9 H 0.2148(4) 0.4345(8) 0.5003(7) 0.017(2) Uiso 1 1 d . . .
H10 H 0.1905(4) 0.3231(8) 0.6045(7) 0.010(2) Uiso 1 1 d . . .
H13 H 0.1963(4) 0.3205(8) 0.7591(7) 0.015(2) Uiso 1 1 d . . .
H14 H 0.1435(4) 0.2252(8) 0.8282(8) 0.019(3) Uiso 1 1 d . . .
H15 H 0.1521(4) 0.0476(8) 0.8318(7) 0.017(2) Uiso 1 1 d . . .
H16 H 0.2151(4) -0.0229(8) 0.7777(7) 0.011(2) Uiso 1 1 d . . .
H18A H 0.2938(4) 0.3136(8) 0.8882(7) 0.014(2) Uiso 1 1 d . . .
H18B H 0.3266(4) 0.3458(8) 0.8153(8) 0.017(3) Uiso 1 1 d . . .
H19A H 0.3639(5) 0.3344(9) 1.0124(9) 0.029(3) Uiso 1 1 d . . .
H19B H 0.3556(4) 0.4307(10) 0.9520(9) 0.028(3) Uiso 1 1 d . . .
H19C H 0.3950(5) 0.3564(9) 0.9416(9) 0.027(3) Uiso 1 1 d . . .
H20A H 0.3674(4) 0.1623(8) 0.9909(8) 0.021(3) Uiso 1 1 d . . .
H20B H 0.3422(4) 0.0746(8) 0.9256(7) 0.015(2) Uiso 1 1 d . . .
H21A H 0.2904(4) 0.2183(9) 1.0087(8) 0.021(3) Uiso 1 1 d . . .
H21B H 0.2955(4) 0.1091(9) 1.0327(8) 0.023(3) Uiso 1 1 d . . .
H21C H 0.2637(5) 0.1385(9) 0.9364(9) 0.026(3) Uiso 1 1 d . . .
H22A H 0.4386(4) 0.0418(8) 0.9488(7) 0.012(2) Uiso 1 1 d . . .
H22B H 0.4351(4) 0.1530(8) 0.9162(8) 0.022(3) Uiso 1 1 d . . .
H23A H 0.5028(4) 0.0134(10) 0.8664(9) 0.029(3) Uiso 1 1 d . . .
H23B H 0.5151(5) 0.1080(10) 0.9334(10) 0.036(3) Uiso 1 1 d . . .
H23C H 0.4959(5) 0.1238(10) 0.8279(9) 0.029(3) Uiso 1 1 d . . .
H24A H 0.4369(4) -0.0475(8) 0.7524(8) 0.020(3) Uiso 1 1 d . . .
H24B H 0.3806(4) -0.0612(9) 0.7366(8) 0.024(3) Uiso 1 1 d . . .
H25A H 0.4451(5) -0.1192(9) 0.9020(9) 0.027(3) Uiso 1 1 d . . .
H25B H 0.4094(4) -0.1882(10) 0.8317(9) 0.029(3) Uiso 1 1 d . . .
H25C H 0.3904(5) -0.1123(10) 0.8992(9) 0.034(3) Uiso 1 1 d . . .
C31 C 0.5000 0.55946(14) 0.7500 0.0534(5) Uani 1 2 d S . .
C32 C 0.47034(6) 0.60976(11) 0.67835(10) 0.0488(3) Uani 1 1 d . . .
C33 C 0.47055(5) 0.71188(10) 0.67795(12) 0.0524(4) Uani 1 1 d . . .
C34 C 0.5000 0.76242(14) 0.7500 0.0612(7) Uani 1 2 d S . .
H31 H 0.5000 0.4923(19) 0.7500 0.055(6) Uiso 1 2 d S . .
H32 H 0.4478(7) 0.5727(14) 0.6266(13) 0.067(5) Uiso 1 1 d . . .
H33 H 0.4506(6) 0.7540(13) 0.6238(12) 0.058(4) Uiso 1 1 d . . .
H34 H 0.5000 0.828(2) 0.7500 0.080(9) Uiso 1 2 d S . .

loop_
_atom_site_aniso_label
_atom_site_aniso_U_11
_atom_site_aniso_U_22
_atom_site_aniso_U_33
_atom_site_aniso_U_23
_atom_site_aniso_U_13
_atom_site_aniso_U_12
Ta1 0.00929(1) 0.00957(1) 0.00818(1) 0.00033(1) 0.00009(1) 0.00124(1)
Cl1 0.01252(6) 0.01602(7) 0.01116(6) -0.00079(5) 0.00273(5) 0.00147(5)
S1 0.01300(6) 0.01616(7) 0.01174(7) 0.00089(6) -0.00129(5) -0.00332(5)
S2 0.01190(6) 0.00941(6) 0.01200(7) -0.00051(5) 0.00188(5) 0.00071(5)
N1 0.0104(2) 0.0095(2) 0.0095(2) 0.00000(16) 0.00103(16) -0.00003(16)
N2 0.0140(2) 0.0116(2) 0.0116(2) 0.00026(18) 0.00162(18) 0.00153(18)
N3 0.0125(2) 0.0134(2) 0.0110(2) 0.00035(18) 0.00058(18) 0.00241(18)
C1 0.0129(2) 0.0133(3) 0.0134(3) 0.0007(2) 0.0012(2) -0.0008(2)
C2 0.0127(3) 0.0201(3) 0.0199(3) 0.0006(3) 0.0024(2) -0.0013(2)
C3 0.0160(3) 0.0223(4) 0.0227(4) 0.0001(3) 0.0078(3) -0.0024(3)
C4 0.0192(3) 0.0177(3) 0.0160(3) 0.0005(2) 0.0071(2) -0.0021(2)
C5 0.0160(3) 0.0133(3) 0.0128(3) 0.0002(2) 0.0026(2) -0.0009(2)
C6 0.0123(2) 0.0108(2) 0.0124(3) 0.00052(19) 0.0019(2) -0.00075(18)
C7 0.0118(2) 0.0100(2) 0.0099(3) -0.00029(19) 0.00048(19) -0.00078(18)
C8 0.0143(3) 0.0116(2) 0.0112(3) 0.0023(2) 0.0008(2) 0.0003(2)
C9 0.0137(3) 0.0116(2) 0.0126(3) 0.0013(2) -0.0003(2) 0.0020(2)
C10 0.0112(2) 0.0116(3) 0.0135(3) 0.0008(2) 0.0008(2) 0.00089(19)
C11 0.0111(2) 0.0093(2) 0.0104(3) -0.00001(19) 0.00080(19) 0.00007(18)
C12 0.0111(2) 0.0105(2) 0.0108(3) 0.00040(19) 0.00158(19) 0.00014(19)
C13 0.0142(3) 0.0137(3) 0.0142(3) 0.0003(2) 0.0032(2) 0.0021(2)
C14 0.0147(3) 0.0202(3) 0.0155(3) 0.0014(3) 0.0058(2) 0.0028(2)
C15 0.0153(3) 0.0190(3) 0.0166(3) 0.0036(3) 0.0052(2) -0.0015(2)
C16 0.0152(3) 0.0123(3) 0.0133(3) 0.0019(2) 0.0018(2) -0.0015(2)
C17 0.0114(2) 0.0108(2) 0.0098(3) 0.00020(19) 0.00097(18) 0.00014(19)
C18 0.0214(3) 0.0122(3) 0.0151(3) -0.0012(2) 0.0032(2) 0.0032(2)
C19 0.0314(4) 0.0185(4) 0.0192(4) -0.0059(3) 0.0065(3) -0.0043(3)
C20 0.0204(3) 0.0164(3) 0.0136(3) 0.0023(2) 0.0058(2) 0.0039(2)
C21 0.0218(3) 0.0178(3) 0.0164(3) -0.0020(3) 0.0074(3) -0.0011(3)
C22 0.0142(3) 0.0182(3) 0.0127(3) 0.0008(2) -0.0007(2) 0.0024(2)
C23 0.0140(3) 0.0286(4) 0.0213(4) 0.0005(3) 0.0002(3) 0.0002(3)
C24 0.0170(3) 0.0134(3) 0.0148(3) 0.0009(2) 0.0015(2) 0.0045(2)
C25 0.0247(4) 0.0167(3) 0.0194(4) 0.0039(3) 0.0029(3) 0.0000(3)
C31 0.0864(16) 0.0255(8) 0.0464(11) 0.000 0.0092(10) 0.000
C32 0.0641(9) 0.0392(7) 0.0463(8) 0.0051(6) 0.0185(7) 0.0031(6)
C33 0.0414(7) 0.0413(7) 0.0844(11) 0.0230(7) 0.0356(7) 0.0107(5)
C34 0.0402(9) 0.0230(7) 0.135(2) 0.000 0.0509(13) 0.000

loop_
_atom_type_symbol
_atom_type_description
_atom_type_scat_dispersion_real
_atom_type_scat_dispersion_imag
_atom_type_scat_source
C C 0.0033 0.0016 'International Tables Vol C Tables 4.2.6.8 and 6.1.1.4'
H H 0.0000 0.0000 'International Tables Vol C Tables 4.2.6.8 and 6.1.1.4'
N N 0.0061 0.0033 'International Tables Vol C Tables 4.2.6.8 and 6.1.1.4'
S S 0.1246 0.1234 'International Tables Vol C Tables 4.2.6.8 and 6.1.1.4'
Cl Cl 0.1484 0.1585 'International Tables Vol C Tables 4.2.6.8 and 6.1.1.4'
Ta Ta -0.7052 6.5227 'International Tables Vol C Tables 4.2.6.8 and 6.1.1.4'

loop_
_geom_angle_atom_site_label_1
_geom_angle_atom_site_label_2
_geom_angle_atom_site_label_3
_geom_angle
_geom_angle_site_symmetry_1
_geom_angle_site_symmetry_3
_geom_angle_publ_flag
N3 Ta1 N2 93.29(2) . . yes
N3 Ta1 N1 175.26(2) . . yes
N2 Ta1 N1 91.32(2) . . yes
N3 Ta1 S1 100.811(19) . . yes
N2 Ta1 S1 87.448(18) . . yes
N1 Ta1 S1 80.466(14) . . yes
N3 Ta1 Cl1 89.729(18) . . yes
N2 Ta1 Cl1 176.970(18) . . yes
N1 Ta1 Cl1 85.661(14) . . yes
S1 Ta1 Cl1 91.799(6) . . yes
N3 Ta1 S2 97.739(19) . . yes
N2 Ta1 S2 97.902(18) . . yes
N1 Ta1 S2 80.535(14) . . yes
S1 Ta1 S2 160.364(6) . . yes
Cl1 Ta1 S2 81.864(6) . . yes
C1 S1 Ta1 103.88(2) . . ?
C17 S2 Ta1 102.14(2) . . ?
C7 N1 C11 117.91(5) . . ?
C7 N1 Ta1 123.25(4) . . ?
C11 N1 Ta1 118.83(4) . . ?
C18 N2 C20 112.33(6) . . ?
C18 N2 Ta1 124.95(5) . . ?
C20 N2 Ta1 122.60(5) . . ?
C24 N3 C22 113.85(6) . . ?
C24 N3 Ta1 122.90(5) . . ?
C22 N3 Ta1 122.60(5) . . ?
C2 C1 C6 120.07(7) . . ?
C2 C1 S1 117.31(5) . . ?
C6 C1 S1 122.61(5) . . ?
C3 C2 C1 121.14(7) . . ?
C2 C3 C4 119.62(7) . . ?
C3 C4 C5 119.57(7) . . ?
C4 C5 C6 121.99(7) . . ?
C1 C6 C5 117.58(6) . . ?
C1 C6 C7 125.05(6) . . ?
C5 C6 C7 117.18(6) . . ?
N1 C7 C8 121.12(6) . . ?
N1 C7 C6 123.85(6) . . ?
C8 C7 C6 115.03(6) . . ?
C9 C8 C7 120.79(6) . . ?
C10 C9 C8 118.05(6) . . ?
C9 C10 C11 120.59(6) . . ?
N1 C11 C10 121.42(6) . . ?
N1 C11 C12 124.96(6) . . ?
C10 C11 C12 113.56(6) . . ?
C17 C12 C13 117.81(6) . . ?
C17 C12 C11 124.70(6) . . ?
C13 C12 C11 116.52(6) . . ?
C14 C13 C12 121.80(7) . . ?
C13 C14 C15 119.79(7) . . ?
C16 C15 C14 119.19(7) . . ?
C15 C16 C17 121.48(7) . . ?
C16 C17 C12 119.49(6) . . ?
C16 C17 S2 118.71(5) . . ?
C12 C17 S2 121.77(5) . . ?
N2 C18 C19 112.92(7) . . ?
N2 C20 C21 114.78(6) . . ?
N3 C22 C23 113.14(6) . . ?
N3 C24 C25 114.09(7) . . ?
C32 C31 C32 121.32(19) . 2_656 ?
C33 C32 C31 119.39(15) . . ?
C32 C33 C34 119.38(15) . . ?
C33 C34 C33 121.13(17) . 2_656 ?

loop_
_geom_bond_atom_site_label_1
_geom_bond_atom_site_label_2
_geom_bond_distance
_geom_bond_site_symmetry_2
_geom_bond_publ_flag
Ta1 N3 1.9538(6) . yes
Ta1 N2 1.9873(6) . yes
Ta1 N1 2.3911(6) . yes
Ta1 S1 2.42715(19) . yes
Ta1 Cl1 2.45843(19) . yes
Ta1 S2 2.47717(19) . yes
S1 C1 1.7615(8) . ?
S2 C17 1.7550(7) . ?
N1 C7 1.3725(9) . ?
N1 C11 1.3699(9) . ?
N2 C18 1.4764(10) . ?
N2 C20 1.4843(10) . ?
N3 C24 1.4742(10) . ?
N3 C22 1.4773(9) . ?
C1 C2 1.4001(10) . ?
C1 C6 1.4039(10) . ?
C2 C3 1.3859(12) . ?
C3 C4 1.3895(12) . ?
C4 C5 1.3873(11) . ?
C5 C6 1.4108(10) . ?
C6 C7 1.4925(10) . ?
C7 C8 1.3992(9) . ?
C8 C9 1.3772(10) . ?
C9 C10 1.3778(10) . ?
C10 C11 1.3982(9) . ?
C11 C12 1.4924(10) . ?
C12 C17 1.4069(9) . ?
C12 C13 1.4088(10) . ?
C13 C14 1.3841(11) . ?
C14 C15 1.3930(12) . ?
C15 C16 1.3865(11) . ?
C16 C17 1.4008(10) . ?
C18 C19 1.5239(12) . ?
C20 C21 1.5233(11) . ?
C22 C23 1.5195(11) . ?
C24 C25 1.5192(11) . ?
C31 C32 1.3802(18) . ?
C31 C32 1.3803(18) 2_656 ?
C32 C33 1.373(2) . ?
C33 C34 1.383(2) . ?
C34 C33 1.383(2) 2_656 ?
